data_8104558
loop_
_publ_author_name
'Xi, Fei'
'Gao, Yan-Hong'
'Tang, Bo'
'Ge, Hong-Guang'
'Wang, Qin'
'Lu, Jiu-Fu'

_publ_section_title
;
 Crystal structure of catena-poly[triaqua-(\m
 2-1,3-di(1H-imidazol-1-yl)propane-\k 2
 N:N&#x2032;)-(4,4&#x2032;-(1H-1,2,4-triazole-3,5-diyl)dibenzoato-\k 1
 O)nickel(II)]N,N&#x2032;-dimethylformamide (1/1), C28H35N8O8Ni
;
_journal_issue 6
_journal_name_full 'Zeitschrift f\"ur Kristallographie - New Crystal Structures'
_journal_page_first 1171
_journal_page_last 1173
_journal_paper_doi 10.1515/ncrs-2021-0264
_journal_volume 236
_journal_year 2021
_chemical_formula_moiety 'C28 H35 N8 Ni O8'
_chemical_formula_sum 'C28 H34 N8 Ni O8'
_chemical_formula_weight 669.34
_space_group_crystal_system monoclinic
_space_group_IT_number 14
_space_group_name_Hall '-P 2ybc'
_space_group_name_H-M_alt 'P 1 21/c 1'
_atom_sites_solution_hydrogens mixed
_cell_angle_alpha 90
_cell_angle_beta 104.334(2)
_cell_angle_gamma 90
_cell_formula_units_Z 4
_cell_length_a 14.7476(15)
_cell_length_b 19.6335(19)
_cell_length_c 10.8116(11)
_cell_measurement_reflns_used 1898
_cell_measurement_temperature 293(2)
_cell_measurement_theta_max 27.33
_cell_measurement_theta_min 2.52
_cell_volume 3033.0(5)
_computing_cell_refinement 'Bruker SMART'
_computing_data_collection 'SMART (Bruker, 2008)'
_computing_data_reduction 'SAINT (Bruker, 2008)'
_computing_molecular_graphics 'SHELXTL (Bruker, 2008)'
_computing_publication_material 'SHELXTL (Bruker, 2008)'
_computing_structure_refinement 'SHELXL-2018/3 (Sheldrick, 2018)'
_computing_structure_solution 'SHELXTL (Bruker, 2008)'
_diffrn_ambient_temperature 293(2)
_diffrn_measured_fraction_theta_full 0.995
_diffrn_measured_fraction_theta_max 0.995
_diffrn_measurement_device_type 'Bruker APEX-II CCD'
_diffrn_measurement_method '\f and \w scans'
_diffrn_radiation_type MoK\a
_diffrn_radiation_wavelength 0.71073
_diffrn_reflns_av_R_equivalents 0.0734
_diffrn_reflns_av_unetI/netI 0.0955
_diffrn_reflns_Laue_measured_fraction_full 0.995
_diffrn_reflns_Laue_measured_fraction_max 0.995
_diffrn_reflns_limit_h_max 17
_diffrn_reflns_limit_h_min -17
_diffrn_reflns_limit_k_max 15
_diffrn_reflns_limit_k_min -23
_diffrn_reflns_limit_l_max 12
_diffrn_reflns_limit_l_min -13
_diffrn_reflns_number 15769
_diffrn_reflns_point_group_measured_fraction_full 0.995
_diffrn_reflns_point_group_measured_fraction_max 0.995
_diffrn_reflns_theta_full 25.342
_diffrn_reflns_theta_max 25.342
_diffrn_reflns_theta_min 2.958
_exptl_absorpt_coefficient_mu 0.703
_exptl_absorpt_correction_T_max 0.890
_exptl_absorpt_correction_T_min 0.838
_exptl_absorpt_correction_type multi-scan
_exptl_absorpt_process_details 'SADABS; Bruker, 2008'
_exptl_crystal_colour colourless
_exptl_crystal_density_diffrn 1.466
_exptl_crystal_density_method 'not measured'
_exptl_crystal_description block
_exptl_crystal_F_000 1400
_exptl_crystal_size_max 0.260
_exptl_crystal_size_mid 0.220
_exptl_crystal_size_min 0.170
_refine_diff_density_max 0.447
_refine_diff_density_min -0.317
_refine_diff_density_rms 0.067
_refine_ls_extinction_coef .
_refine_ls_extinction_method none
_refine_ls_goodness_of_fit_ref 1.025
_refine_ls_hydrogen_treatment mixed
_refine_ls_matrix_type full
_refine_ls_number_parameters 432
_refine_ls_number_reflns 5522
_refine_ls_number_restraints 9
_refine_ls_restrained_S_all 1.024
_refine_ls_R_factor_all 0.1098
_refine_ls_R_factor_gt 0.0548
_refine_ls_shift/su_max 0.004
_refine_ls_shift/su_mean 0.000
_refine_ls_structure_factor_coef Fsqd
_refine_ls_weighting_details 'w=1/[\s^2^(Fo^2^)+(0.0200P)^2^+2.0000P] where P=(Fo^2^+2Fc^2^)/3'
_refine_ls_weighting_scheme calc
_refine_ls_wR_factor_gt 0.0829
_refine_ls_wR_factor_ref 0.0961
_reflns_Friedel_coverage 0.000
_reflns_Friedel_fraction_full .
_reflns_Friedel_fraction_max .
_reflns_number_gt 3303
_reflns_number_total 5522
_reflns_threshold_expression 'I > 2\s(I)'
_cod_data_source_file suppl_j_ncrs-2021-0264_suppl.cif
_cod_data_source_block 1
_cod_original_sg_symbol_H-M 'P 21/c'
_cod_database_code 8104558
_shelx_space_group_comment
;
The symmetry employed for this shelxl refinement is uniquely defined
by the following loop, which should always be used as a source of
symmetry information in preference to the above space-group names.
They are only intended as comments.
;
_shelx_estimated_absorpt_t_min 0.838
_shelx_estimated_absorpt_t_max 0.890

loop_
_space_group_symop_operation_xyz
'x, y, z'
'-x, y+1/2, -z+1/2'
'-x, -y, -z'
'x, -y-1/2, z-1/2'

loop_
_atom_site_label
_atom_site_type_symbol
_atom_site_fract_x
_atom_site_fract_y
_atom_site_fract_z
_atom_site_U_iso_or_equiv
_atom_site_adp_type
_atom_site_occupancy
_atom_site_site_symmetry_order
_atom_site_calc_flag
_atom_site_refinement_flags_posn
_atom_site_refinement_flags_adp
_atom_site_refinement_flags_occupancy
_atom_site_disorder_assembly
_atom_site_disorder_group
C1 C 0.5129(3) 0.1820(2) 0.1597(4) 0.0310(10) Uani 1 1 d . . . . .
C2 C 0.4269(2) 0.18077(19) 0.2125(3) 0.0257(9) Uani 1 1 d . . . . .
C3 C 0.4347(2) 0.1660(2) 0.3407(3) 0.0336(10) Uani 1 1 d . . . . .
H3 H 0.493012 0.156058 0.394213 0.040 Uiso 1 1 calc R U . . .
C4 C 0.3560(2) 0.1660(2) 0.3887(3) 0.0306(9) Uani 1 1 d . . . . .
H4 H 0.361948 0.156183 0.474524 0.037 Uiso 1 1 calc R U . . .
C5 C 0.2683(2) 0.18036(18) 0.3106(3) 0.0227(9) Uani 1 1 d . . . . .
C6 C 0.2611(2) 0.19732(19) 0.1834(3) 0.0279(10) Uani 1 1 d . . . . .
H6 H 0.203052 0.208242 0.130288 0.034 Uiso 1 1 calc R U . . .
C7 C 0.3399(3) 0.19795(19) 0.1361(3) 0.0288(10) Uani 1 1 d . . . . .
H7 H 0.334493 0.210121 0.051411 0.035 Uiso 1 1 calc R U . . .
C8 C 0.1855(2) 0.17554(19) 0.3628(3) 0.0227(9) Uani 1 1 d . . . . .
C9 C 0.0948(2) 0.16717(19) 0.4848(3) 0.0228(8) Uani 1 1 d . . . . .
C10 C 0.0614(2) 0.1638(2) 0.6024(3) 0.0251(9) Uani 1 1 d . . . . .
C11 C 0.1252(3) 0.1534(2) 0.7181(3) 0.0364(11) Uani 1 1 d . . . . .
H11 H 0.188119 0.147297 0.720390 0.044 Uiso 1 1 calc R U . . .
C12 C 0.0966(3) 0.1520(2) 0.8300(3) 0.0369(11) Uani 1 1 d . . . . .
H12 H 0.140149 0.144604 0.907225 0.044 Uiso 1 1 calc R U . . .
C13 C 0.0030(2) 0.16146(19) 0.8281(3) 0.0238(9) Uani 1 1 d . . . . .
C14 C -0.0608(2) 0.17096(19) 0.7125(3) 0.0273(9) Uani 1 1 d . . . . .
H14 H -0.123706 0.176930 0.710248 0.033 Uiso 1 1 calc R U . . .
C15 C -0.0323(2) 0.1717(2) 0.5996(3) 0.0271(9) Uani 1 1 d . . . . .
H15 H -0.076123 0.177625 0.522106 0.032 Uiso 1 1 calc R U . . .
C16 C -0.0253(3) 0.1627(2) 0.9535(3) 0.0276(9) Uani 1 1 d . . . . .
C17 C 0.7684(4) 0.0651(2) 0.0239(4) 0.0527(14) Uani 1 1 d . . . . .
H17 H 0.828604 0.082993 0.040842 0.063 Uiso 1 1 calc R U . . .
C18 C 0.6285(3) 0.0495(3) 0.0249(5) 0.0573(14) Uani 1 1 d . . . . .
H18 H 0.570206 0.054084 0.042424 0.069 Uiso 1 1 calc R U . . .
C19 C 0.6497(4) 0.0028(3) -0.0561(5) 0.0667(15) Uani 1 1 d . . . . .
H19 H 0.609773 -0.029986 -0.102362 0.080 Uiso 1 1 calc R U . . .
C20 C 0.7984(4) -0.0256(2) -0.1226(4) 0.0713(18) Uani 1 1 d . . . . .
H20A H 0.766382 -0.067714 -0.153503 0.086 Uiso 1 1 calc R U . . .
H20B H 0.856383 -0.037408 -0.061700 0.086 Uiso 1 1 calc R U . . .
C21 C 0.8221(4) 0.0115(3) -0.2357(4) 0.0756(18) Uani 1 1 d . . . . .
H21A H 0.846710 0.056213 -0.207486 0.091 Uiso 1 1 calc R U . . .
H21B H 0.871143 -0.013590 -0.261312 0.091 Uiso 1 1 calc R U . . .
C22 C 0.7445(4) 0.0195(3) -0.3448(4) 0.0703(16) Uani 1 1 d . . . . .
H22A H 0.700299 0.051208 -0.323584 0.084 Uiso 1 1 calc R U . . .
H22B H 0.713110 -0.024069 -0.364077 0.084 Uiso 1 1 calc R U . . .
C23 C 0.7340(3) 0.0971(2) -0.5340(4) 0.0407(11) Uani 1 1 d . . . . .
H23 H 0.690783 0.126965 -0.514044 0.049 Uiso 1 1 calc R U . . .
C24 C 0.8312(4) 0.0134(2) -0.5200(4) 0.0611(15) Uani 1 1 d . . . . .
H24 H 0.868338 -0.024577 -0.492097 0.073 Uiso 1 1 calc R U . . .
C25 C 0.8253(4) 0.0493(2) -0.6280(4) 0.0573(14) Uani 1 1 d . . . . .
H25 H 0.858564 0.038966 -0.688352 0.069 Uiso 1 1 calc R U . . .
C26 C 0.4676(4) 0.0434(3) 0.6484(6) 0.091(2) Uani 1 1 d . . . . .
H26A H 0.406804 0.036451 0.592247 0.136 Uiso 1 1 calc R U . . .
H26B H 0.484162 0.004597 0.703381 0.136 Uiso 1 1 calc R U . . .
H26C H 0.512848 0.049131 0.598844 0.136 Uiso 1 1 calc R U . . .
C27 C 0.3834(4) 0.1175(3) 0.7700(5) 0.093(2) Uani 1 1 d . . . . .
H27A H 0.393532 0.157636 0.822223 0.139 Uiso 1 1 calc R U . . .
H27B H 0.371103 0.079520 0.819444 0.139 Uiso 1 1 calc R U . . .
H27C H 0.330833 0.124452 0.698446 0.139 Uiso 1 1 calc R U . . .
C28 C 0.5371(4) 0.1458(3) 0.7515(5) 0.0632(15) Uani 1 1 d . . . . .
H28 H 0.531669 0.183433 0.801543 0.076 Uiso 1 1 calc R U . . .
N1 N 0.18690(19) 0.17251(16) 0.4864(3) 0.0263(7) Uani 1 1 d . . . . .
N2 N 0.0978(2) 0.17132(16) 0.2922(3) 0.0296(8) Uani 1 1 d . . . . .
H2 H 0.081690 0.171886 0.210103 0.036 Uiso 1 1 calc R U . . .
N3 N 0.0372(2) 0.16598(18) 0.3688(3) 0.0306(8) Uani 1 1 d . . . . .
N4 N 0.7035(2) 0.08836(17) 0.0762(3) 0.0352(9) Uani 1 1 d . . . . .
N5 N 0.7399(3) 0.01331(18) -0.0561(3) 0.0461(10) Uani 1 1 d . . . . .
N6 N 0.7712(3) 0.04439(19) -0.4605(3) 0.0476(10) Uani 1 1 d . . . . .
N7 N 0.7652(2) 0.10212(17) -0.6378(3) 0.0337(9) Uani 1 1 d . . . . .
N8 N 0.4661(3) 0.1035(2) 0.7245(4) 0.0546(11) Uani 1 1 d . . . . .
Ni2 Ni 0.72081(3) 0.16722(3) 0.20828(4) 0.02630(15) Uani 1 1 d . . . . .
O1 O 0.58827(17) 0.16243(14) 0.2340(2) 0.0356(7) Uani 1 1 d . . . . .
O2 O 0.50257(18) 0.20317(17) 0.0484(3) 0.0559(9) Uani 1 1 d . . . . .
O3 O -0.10554(17) 0.18374(14) 0.9536(2) 0.0384(8) Uani 1 1 d . . . . .
O4 O 0.0334(2) 0.14215(17) 1.0490(2) 0.0548(9) Uani 1 1 d . . . . .
O5 O 0.6092(3) 0.14041(18) 0.7172(4) 0.0832(13) Uani 1 1 d . . . . .
O1W O 0.85681(17) 0.17914(16) 0.1935(3) 0.0356(7) Uani 1 1 d D . . . .
O2W O 0.67705(19) 0.23989(15) 0.0612(2) 0.0355(7) Uani 1 1 d D . . . .
O3W O 0.7364(2) 0.25457(15) 0.3299(3) 0.0347(7) Uani 1 1 d D . . . .
H1WB H 0.9052(10) 0.177(2) 0.2554(15) 0.061(16) Uiso 1 1 d D . . . .
H1WA H 0.8774(16) 0.188(2) 0.1283(14) 0.11(2) Uiso 1 1 d D . . . .
H2WA H 0.6960(13) 0.2360(18) -0.0066(12) 0.037(12) Uiso 1 1 d D . . . .
H2WB H 0.6193(6) 0.2295(18) 0.040(2) 0.046(14) Uiso 1 1 d D . . . .
H3WB H 0.7023(16) 0.2863(11) 0.290(3) 0.10(2) Uiso 1 1 d D . . . .
H3WA H 0.7894(10) 0.2729(13) 0.361(4) 0.09(2) Uiso 1 1 d D . . . .

loop_
_atom_site_aniso_label
_atom_site_aniso_U_11
_atom_site_aniso_U_22
_atom_site_aniso_U_33
_atom_site_aniso_U_23
_atom_site_aniso_U_13
_atom_site_aniso_U_12
C1 0.022(2) 0.047(3) 0.024(2) 0.000(2) 0.007(2) -0.005(2)
C2 0.018(2) 0.035(3) 0.026(2) 0.0019(18) 0.0083(18) -0.0033(18)
C3 0.017(2) 0.056(3) 0.025(2) -0.002(2) 0.0023(18) 0.001(2)
C4 0.026(2) 0.050(3) 0.0165(19) 0.000(2) 0.0057(17) -0.001(2)
C5 0.020(2) 0.028(2) 0.021(2) -0.0033(17) 0.0069(17) -0.0009(18)
C6 0.017(2) 0.041(3) 0.025(2) 0.0041(19) 0.0038(18) 0.0017(18)
C7 0.028(2) 0.042(3) 0.019(2) 0.0031(18) 0.0102(19) -0.002(2)
C8 0.014(2) 0.030(2) 0.023(2) -0.0029(19) 0.0037(17) -0.0001(18)
C9 0.020(2) 0.030(2) 0.020(2) 0.0019(19) 0.0085(17) 0.001(2)
C10 0.022(2) 0.034(2) 0.021(2) 0.0005(19) 0.0088(17) 0.001(2)
C11 0.022(2) 0.061(3) 0.027(2) 0.004(2) 0.0086(19) 0.006(2)
C12 0.025(2) 0.067(3) 0.017(2) 0.007(2) 0.0014(18) 0.006(2)
C13 0.021(2) 0.030(2) 0.021(2) 0.0002(18) 0.0064(17) 0.0014(19)
C14 0.020(2) 0.039(2) 0.025(2) 0.002(2) 0.0088(18) 0.002(2)
C15 0.020(2) 0.043(3) 0.0166(19) 0.0024(19) 0.0019(16) 0.001(2)
C16 0.026(2) 0.038(3) 0.019(2) 0.000(2) 0.0071(18) -0.001(2)
C17 0.069(4) 0.046(3) 0.050(3) -0.017(3) 0.028(3) -0.017(3)
C18 0.043(3) 0.062(4) 0.065(4) -0.017(3) 0.010(3) -0.012(3)
C19 0.073(4) 0.055(4) 0.065(4) -0.026(3) 0.004(3) -0.015(3)
C20 0.138(5) 0.048(3) 0.042(3) 0.001(3) 0.048(3) 0.021(3)
C21 0.110(5) 0.078(4) 0.045(3) -0.004(3) 0.030(4) 0.010(4)
C22 0.074(4) 0.091(4) 0.046(3) 0.019(3) 0.016(3) 0.009(3)
C23 0.042(3) 0.044(3) 0.036(3) 0.007(2) 0.010(2) 0.009(2)
C24 0.089(4) 0.048(3) 0.052(3) 0.015(3) 0.027(3) 0.033(3)
C25 0.079(4) 0.059(3) 0.040(3) 0.002(3) 0.025(3) 0.015(3)
C26 0.081(5) 0.071(4) 0.109(5) -0.016(4) 0.003(4) -0.011(4)
C27 0.054(4) 0.139(6) 0.092(5) 0.027(4) 0.032(4) 0.015(4)
C28 0.047(3) 0.056(4) 0.079(4) 0.008(3) 0.003(3) 0.001(3)
N1 0.0220(17) 0.040(2) 0.0191(17) -0.0012(16) 0.0089(14) -0.0031(17)
N2 0.0229(18) 0.054(2) 0.0139(16) 0.0057(17) 0.0082(15) 0.0035(18)
N3 0.0220(17) 0.053(2) 0.0206(17) 0.0012(17) 0.0121(15) 0.0012(18)
N4 0.034(2) 0.040(2) 0.033(2) -0.0040(17) 0.0119(18) -0.0061(18)
N5 0.076(3) 0.036(2) 0.030(2) -0.0028(18) 0.020(2) -0.002(2)
N6 0.060(3) 0.050(3) 0.038(2) 0.0137(19) 0.020(2) 0.015(2)
N7 0.030(2) 0.043(2) 0.028(2) 0.0019(17) 0.0075(17) 0.0073(18)
N8 0.034(2) 0.065(3) 0.060(3) 0.003(2) 0.002(2) -0.002(2)
Ni2 0.0192(3) 0.0399(3) 0.0212(3) -0.0012(3) 0.0075(2) -0.0011(3)
O1 0.0170(14) 0.0599(19) 0.0303(15) 0.0068(15) 0.0067(13) 0.0014(15)
O2 0.0260(17) 0.113(3) 0.0302(18) 0.0228(18) 0.0102(15) 0.0088(17)
O3 0.0281(16) 0.066(2) 0.0246(15) 0.0059(14) 0.0137(13) 0.0102(15)
O4 0.0420(19) 0.103(3) 0.0189(16) 0.0071(16) 0.0068(15) 0.0279(18)
O5 0.055(2) 0.065(3) 0.137(4) 0.007(2) 0.037(3) -0.007(2)
O1W 0.0180(15) 0.067(2) 0.0228(15) 0.0006(16) 0.0069(14) -0.0022(16)
O2W 0.0278(19) 0.056(2) 0.0257(16) 0.0038(15) 0.0119(14) -0.0011(16)
O3W 0.0283(17) 0.048(2) 0.0295(17) -0.0075(15) 0.0095(14) -0.0064(17)

loop_
_atom_type_symbol
_atom_type_description
_atom_type_scat_dispersion_real
_atom_type_scat_dispersion_imag
_atom_type_scat_source
C C 0.0033 0.0016 'International Tables Vol C Tables 4.2.6.8 and 6.1.1.4'
H H 0.0000 0.0000 'International Tables Vol C Tables 4.2.6.8 and 6.1.1.4'
N N 0.0061 0.0033 'International Tables Vol C Tables 4.2.6.8 and 6.1.1.4'
Ni Ni 0.3393 1.1124 'International Tables Vol C Tables 4.2.6.8 and 6.1.1.4'
O O 0.0106 0.0060 'International Tables Vol C Tables 4.2.6.8 and 6.1.1.4'

loop_
_geom_angle_atom_site_label_1
_geom_angle_atom_site_label_2
_geom_angle_atom_site_label_3
_geom_angle
_geom_angle_site_symmetry_1
_geom_angle_site_symmetry_3
O2 C1 O1 126.5(3) . .
O2 C1 C2 117.1(3) . .
O1 C1 C2 116.3(3) . .
C7 C2 C3 118.8(3) . .
C7 C2 C1 120.6(3) . .
C3 C2 C1 120.5(3) . .
C4 C3 C2 120.1(3) . .
C4 C3 H3 119.9 . .
C2 C3 H3 119.9 . .
C3 C4 C5 120.9(3) . .
C3 C4 H4 119.5 . .
C5 C4 H4 119.5 . .
C4 C5 C6 118.8(3) . .
C4 C5 C8 119.4(3) . .
C6 C5 C8 121.8(3) . .
C7 C6 C5 120.1(3) . .
C7 C6 H6 119.9 . .
C5 C6 H6 119.9 . .
C6 C7 C2 121.1(3) . .
C6 C7 H7 119.4 . .
C2 C7 H7 119.4 . .
N2 C8 N1 110.1(3) . .
N2 C8 C5 124.4(3) . .
N1 C8 C5 125.5(3) . .
N3 C9 N1 114.6(3) . .
N3 C9 C10 122.8(3) . .
N1 C9 C10 122.6(3) . .
C11 C10 C15 119.2(3) . .
C11 C10 C9 119.3(3) . .
C15 C10 C9 121.4(3) . .
C12 C11 C10 120.7(3) . .
C12 C11 H11 119.6 . .
C10 C11 H11 119.6 . .
C11 C12 C13 120.3(4) . .
C11 C12 H12 119.9 . .
C13 C12 H12 119.9 . .
C14 C13 C12 119.0(3) . .
C14 C13 C16 122.1(3) . .
C12 C13 C16 118.8(3) . .
C13 C14 C15 120.8(3) . .
C13 C14 H14 119.6 . .
C15 C14 H14 119.6 . .
C10 C15 C14 119.9(3) . .
C10 C15 H15 120.0 . .
C14 C15 H15 120.0 . .
O4 C16 O3 124.8(3) . .
O4 C16 C13 116.8(3) . .
O3 C16 C13 118.4(3) . .
N4 C17 N5 113.6(4) . .
N4 C17 H17 123.2 . .
N5 C17 H17 123.2 . .
N4 C18 C19 110.7(4) . .
N4 C18 H18 124.7 . .
C19 C18 H18 124.7 . .
N5 C19 C18 106.3(4) . .
N5 C19 H19 126.8 . .
C18 C19 H19 126.8 . .
N5 C20 C21 114.9(4) . .
N5 C20 H20A 108.5 . .
C21 C20 H20A 108.5 . .
N5 C20 H20B 108.5 . .
C21 C20 H20B 108.5 . .
H20A C20 H20B 107.5 . .
C22 C21 C20 114.4(5) . .
C22 C21 H21A 108.6 . .
C20 C21 H21A 108.6 . .
C22 C21 H21B 108.6 . .
C20 C21 H21B 108.6 . .
H21A C21 H21B 107.6 . .
C21 C22 N6 113.9(4) . .
C21 C22 H22A 108.8 . .
N6 C22 H22A 108.8 . .
C21 C22 H22B 108.8 . .
N6 C22 H22B 108.8 . .
H22A C22 H22B 107.7 . .
N7 C23 N6 112.7(4) . .
N7 C23 H23 123.7 . .
N6 C23 H23 123.7 . .
C25 C24 N6 105.4(4) . .
C25 C24 H24 127.3 . .
N6 C24 H24 127.3 . .
C24 C25 N7 111.7(4) . .
C24 C25 H25 124.2 . .
N7 C25 H25 124.2 . .
N8 C26 H26A 109.5 . .
N8 C26 H26B 109.5 . .
H26A C26 H26B 109.5 . .
N8 C26 H26C 109.5 . .
H26A C26 H26C 109.5 . .
H26B C26 H26C 109.5 . .
N8 C27 H27A 109.5 . .
N8 C27 H27B 109.5 . .
H27A C27 H27B 109.5 . .
N8 C27 H27C 109.5 . .
H27A C27 H27C 109.5 . .
H27B C27 H27C 109.5 . .
O5 C28 N8 126.0(5) . .
O5 C28 H28 117.0 . .
N8 C28 H28 117.0 . .
C8 N1 C9 102.9(3) . .
C8 N2 N3 110.2(3) . .
C8 N2 H2 124.9 . .
N3 N2 H2 124.9 . .
C9 N3 N2 102.1(3) . .
C17 N4 C18 103.8(4) . .
C17 N4 Ni2 125.4(3) . .
C18 N4 Ni2 130.8(3) . .
C17 N5 C19 105.6(4) . .
C17 N5 C20 125.9(5) . .
C19 N5 C20 128.4(4) . .
C23 N6 C24 106.6(3) . .
C23 N6 C22 126.9(4) . .
C24 N6 C22 126.2(4) . .
C23 N7 C25 103.7(4) . .
C23 N7 Ni2 128.5(3) . 1_554
C25 N7 Ni2 127.4(3) . 1_554
C28 N8 C26 121.5(4) . .
C28 N8 C27 119.8(5) . .
C26 N8 C27 118.8(5) . .
O1 Ni2 O1W 174.96(12) . .
O1 Ni2 N7 89.15(11) . 1_556
O1W Ni2 N7 90.71(12) . 1_556
O1 Ni2 N4 95.77(12) . .
O1W Ni2 N4 89.27(12) . .
N7 Ni2 N4 93.02(13) 1_556 .
O1 Ni2 O2W 90.52(11) . .
O1W Ni2 O2W 89.23(11) . .
N7 Ni2 O2W 175.64(12) 1_556 .
N4 Ni2 O2W 91.33(12) . .
O1 Ni2 O3W 85.08(11) . .
O1W Ni2 O3W 89.89(11) . .
N7 Ni2 O3W 92.10(13) 1_556 .
N4 Ni2 O3W 174.82(13) . .
O2W Ni2 O3W 83.54(11) . .
C1 O1 Ni2 128.5(2) . .
Ni2 O1W H1WB 125.1(17) . .
Ni2 O1W H1WA 129.8(17) . .
H1WB O1W H1WA 105.16(17) . .
Ni2 O2W H2WA 119(2) . .
Ni2 O2W H2WB 98(2) . .
H2WA O2W H2WB 105.16(17) . .
Ni2 O3W H3WB 108(3) . .
Ni2 O3W H3WA 122(3) . .
H3WB O3W H3WA 105.14(17) . .

loop_
_geom_bond_atom_site_label_1
_geom_bond_atom_site_label_2
_geom_bond_distance
_geom_bond_site_symmetry_2
C1 O2 1.246(4) .
C1 O1 1.259(4) .
C1 C2 1.515(5) .
C2 C7 1.384(5) .
C2 C3 1.393(5) .
C3 C4 1.384(4) .
C3 H3 0.9300 .
C4 C5 1.388(5) .
C4 H4 0.9300 .
C5 C6 1.392(5) .
C5 C8 1.470(4) .
C6 C7 1.382(5) .
C6 H6 0.9300 .
C7 H7 0.9300 .
C8 N2 1.332(4) .
C8 N1 1.333(4) .
C9 N3 1.330(4) .
C9 N1 1.358(4) .
C9 C10 1.474(4) .
C10 C11 1.381(5) .
C10 C15 1.384(4) .
C11 C12 1.377(5) .
C11 H11 0.9300 .
C12 C13 1.387(5) .
C12 H12 0.9300 .
C13 C14 1.378(5) .
C13 C16 1.514(4) .
C14 C15 1.385(4) .
C14 H14 0.9300 .
C15 H15 0.9300 .
C16 O4 1.239(4) .
C16 O3 1.254(4) .
C17 N4 1.308(5) .
C17 N5 1.333(5) .
C17 H17 0.9300 .
C18 N4 1.345(5) .
C18 C19 1.356(6) .
C18 H18 0.9300 .
C19 N5 1.347(6) .
C19 H19 0.9300 .
C20 N5 1.467(5) .
C20 C21 1.535(6) .
C20 H20A 0.9700 .
C20 H20B 0.9700 .
C21 C22 1.434(6) .
C21 H21A 0.9700 .
C21 H21B 0.9700 .
C22 N6 1.484(5) .
C22 H22A 0.9700 .
C22 H22B 0.9700 .
C23 N7 1.318(4) .
C23 N6 1.337(5) .
C23 H23 0.9300 .
C24 C25 1.349(6) .
C24 N6 1.359(5) .
C24 H24 0.9300 .
C25 N7 1.352(5) .
C25 H25 0.9300 .
C26 N8 1.442(6) .
C26 H26A 0.9600 .
C26 H26B 0.9600 .
C26 H26C 0.9600 .
C27 N8 1.450(5) .
C27 H27A 0.9600 .
C27 H27B 0.9600 .
C27 H27C 0.9600 .
C28 O5 1.215(5) .
C28 N8 1.311(6) .
C28 H28 0.9300 .
N2 N3 1.365(3) .
N2 H2 0.8600 .
N4 Ni2 2.079(3) .
N7 Ni2 2.071(3) 1_554
Ni2 O1 2.043(2) .
Ni2 O1W 2.065(2) .
Ni2 O2W 2.115(3) .
Ni2 O3W 2.138(3) .
O1W H1WB 0.8499(11) .
O1W H1WA 0.8499(11) .
O2W H2WA 0.8499(11) .
O2W H2WB 0.8500(10) .
O3W H3WB 0.8500(10) .
O3W H3WA 0.8500(11) .

loop_
_geom_torsion_atom_site_label_1
_geom_torsion_atom_site_label_2
_geom_torsion_atom_site_label_3
_geom_torsion_atom_site_label_4
_geom_torsion
_geom_torsion_site_symmetry_1
_geom_torsion_site_symmetry_2
_geom_torsion_site_symmetry_3
_geom_torsion_site_symmetry_4
O2 C1 C2 C7 4.5(6) . . . .
O1 C1 C2 C7 -176.6(4) . . . .
O2 C1 C2 C3 -172.0(4) . . . .
O1 C1 C2 C3 6.9(6) . . . .
C7 C2 C3 C4 2.5(6) . . . .
C1 C2 C3 C4 179.0(4) . . . .
C2 C3 C4 C5 0.2(6) . . . .
C3 C4 C5 C6 -2.3(6) . . . .
C3 C4 C5 C8 176.1(4) . . . .
C4 C5 C6 C7 1.6(6) . . . .
C8 C5 C6 C7 -176.7(3) . . . .
C5 C6 C7 C2 1.1(6) . . . .
C3 C2 C7 C6 -3.2(6) . . . .
C1 C2 C7 C6 -179.7(4) . . . .
C4 C5 C8 N2 -162.5(4) . . . .
C6 C5 C8 N2 15.8(6) . . . .
C4 C5 C8 N1 15.2(6) . . . .
C6 C5 C8 N1 -166.5(4) . . . .
N3 C9 C10 C11 168.8(4) . . . .
N1 C9 C10 C11 -11.9(6) . . . .
N3 C9 C10 C15 -12.1(6) . . . .
N1 C9 C10 C15 167.2(4) . . . .
C15 C10 C11 C12 -1.0(6) . . . .
C9 C10 C11 C12 178.1(4) . . . .
C10 C11 C12 C13 -0.5(7) . . . .
C11 C12 C13 C14 1.3(6) . . . .
C11 C12 C13 C16 -177.3(4) . . . .
C12 C13 C14 C15 -0.6(6) . . . .
C16 C13 C14 C15 177.9(4) . . . .
C11 C10 C15 C14 1.6(6) . . . .
C9 C10 C15 C14 -177.4(4) . . . .
C13 C14 C15 C10 -0.8(6) . . . .
C14 C13 C16 O4 167.9(4) . . . .
C12 C13 C16 O4 -13.6(6) . . . .
C14 C13 C16 O3 -11.6(6) . . . .
C12 C13 C16 O3 166.9(4) . . . .
N4 C18 C19 N5 -0.6(6) . . . .
N5 C20 C21 C22 -70.6(6) . . . .
C20 C21 C22 N6 -170.0(4) . . . .
N6 C24 C25 N7 0.9(6) . . . .
N2 C8 N1 C9 -0.8(4) . . . .
C5 C8 N1 C9 -178.8(4) . . . .
N3 C9 N1 C8 0.7(5) . . . .
C10 C9 N1 C8 -178.6(4) . . . .
N1 C8 N2 N3 0.6(5) . . . .
C5 C8 N2 N3 178.6(3) . . . .
N1 C9 N3 N2 -0.3(5) . . . .
C10 C9 N3 N2 179.0(3) . . . .
C8 N2 N3 C9 -0.2(4) . . . .
N5 C17 N4 C18 -0.9(5) . . . .
N5 C17 N4 Ni2 178.8(3) . . . .
C19 C18 N4 C17 0.9(6) . . . .
C19 C18 N4 Ni2 -178.7(3) . . . .
N4 C17 N5 C19 0.6(5) . . . .
N4 C17 N5 C20 -176.2(4) . . . .
C18 C19 N5 C17 0.1(6) . . . .
C18 C19 N5 C20 176.7(4) . . . .
C21 C20 N5 C17 -75.0(6) . . . .
C21 C20 N5 C19 108.9(6) . . . .
N7 C23 N6 C24 0.5(5) . . . .
N7 C23 N6 C22 -173.0(4) . . . .
C25 C24 N6 C23 -0.8(5) . . . .
C25 C24 N6 C22 172.7(5) . . . .
C21 C22 N6 C23 -128.6(5) . . . .
C21 C22 N6 C24 59.1(7) . . . .
N6 C23 N7 C25 0.0(5) . . . .
N6 C23 N7 Ni2 172.9(3) . . . 1_554
C24 C25 N7 C23 -0.6(6) . . . .
C24 C25 N7 Ni2 -173.6(3) . . . 1_554
O5 C28 N8 C26 0.4(8) . . . .
O5 C28 N8 C27 -178.6(5) . . . .
O2 C1 O1 Ni2 7.0(6) . . . .
C2 C1 O1 Ni2 -171.8(2) . . . .
